data_7050359
loop_
_publ_author_name
'Hongwei Hou'
'Yaoting Fan'
'Gang Li'
'Zi-Feng Li'
'Xiangru Meng'

_publ_section_title
;
Novel Zinc(II) Coordination Polymers Constructed From
Ferrocenyl Carboxylate Ligands
;
_journal_name_full 'New J.Chem.(Nouv.J.Chim.)'
_journal_year 2004
_chemical_formula_sum 'C35 H36 Fe2 N O5 Zn'
_chemical_formula_weight 727.72
_space_group_IT_number 2
_symmetry_cell_setting triclinic
_symmetry_space_group_name_Hall '-P 1'
_symmetry_space_group_name_H-M 'P -1'
_atom_sites_solution_hydrogens geom
_atom_sites_solution_primary direct
_atom_sites_solution_secondary difmap
_cell_angle_alpha 95.61(3)
_cell_angle_beta 104.30(3)
_cell_angle_gamma 98.47(3)
_cell_formula_units_Z 2
_cell_length_a 8.0243(16)
_cell_length_b 12.953(3)
_cell_length_c 15.781(3)
_cell_measurement_reflns_used 278
_cell_measurement_temperature 291(2)
_cell_measurement_theta_max 25.1
_cell_measurement_theta_min 2
_cell_volume 1556.7(5)
_diffrn_ambient_temperature 291(2)
_diffrn_detector_area_resol_mean ?
_diffrn_measurement_device_type R-AXIS-IV
_diffrn_measurement_method 'Osillation  frames'
_diffrn_radiation_monochromator graphite
_diffrn_radiation_source 'fine-focus sealed tube'
_diffrn_radiation_type MoK\a
_diffrn_radiation_wavelength 0.71073
_diffrn_reflns_av_R_equivalents 0.0000
_diffrn_reflns_av_sigmaI/netI 0.0695
_diffrn_reflns_limit_h_max 9
_diffrn_reflns_limit_h_min -10
_diffrn_reflns_limit_k_max 15
_diffrn_reflns_limit_k_min 0
_diffrn_reflns_limit_l_max 19
_diffrn_reflns_limit_l_min -20
_diffrn_reflns_number 5118
_diffrn_reflns_theta_max 27.53
_diffrn_reflns_theta_min 1.34
_diffrn_standards_decay_% ?
_diffrn_standards_interval_count ?
_diffrn_standards_interval_time ?
_diffrn_standards_number ?
_exptl_absorpt_coefficient_mu 1.728
_exptl_absorpt_correction_T_max 0.7349
_exptl_absorpt_correction_T_min 0.7024
_exptl_absorpt_correction_type empirical
_exptl_absorpt_process_details ?
_exptl_crystal_colour RED
_exptl_crystal_density_diffrn 1.553
_exptl_crystal_density_meas ?
_exptl_crystal_density_method 'not measured'
_exptl_crystal_description PRISMATIC
_exptl_crystal_F_000 750
_exptl_crystal_size_max 0.22
_exptl_crystal_size_mid 0.20
_exptl_crystal_size_min 0.19
_refine_ls_extinction_coef 0.0035(3)
_refine_ls_extinction_expression Fc^*^=kFc[1+0.001xFc^2^\l^3^/sin(2\q)]^-1/4^
_refine_ls_extinction_method SHELXL
_refine_ls_goodness_of_fit_ref 0.914
_refine_ls_hydrogen_treatment mixed
_refine_ls_matrix_type full
_refine_ls_number_parameters 422
_refine_ls_number_reflns 5118
_refine_ls_number_restraints 0
_refine_ls_restrained_S_all 0.914
_refine_ls_R_factor_all 0.0589
_refine_ls_R_factor_gt 0.0339
_refine_ls_shift/su_max 0.001
_refine_ls_shift/su_mean 0.000
_refine_ls_structure_factor_coef Fsqd
_refine_ls_weighting_details 'calc w=1/[\s^2^(Fo^2^)+(0.0320P)^2^+0.0000P] where P=(Fo^2^+2Fc^2^)/3'
_refine_ls_weighting_scheme calc
_refine_ls_wR_factor_gt 0.0611
_refine_ls_wR_factor_ref 0.0659
_reflns_number_gt 3712
_reflns_number_total 5118
_reflns_threshold_expression >2sigma(I)
_cod_depositor_comments
;
The following automatic conversions were performed:
'_symmetry_cell_setting' value 'TRICLINIC' changed to 'triclinic'
according to '/home/saulius/struct/CIF-dictionaries/cif_core.dic'
dictionary named 'cif_core.dic' version 2.4.1 from 2010-06-29.

Automatic conversion script
Id: cif_fix_enum 1527 2010-12-29 10:47:43Z saulius 
;
_cod_database_code 7050359

loop_
_symmetry_equiv_pos_as_xyz
'x, y, z'
'-x, -y, -z'

loop_
_atom_site_label
_atom_site_type_symbol
_atom_site_fract_x
_atom_site_fract_y
_atom_site_fract_z
_atom_site_U_iso_or_equiv
_atom_site_adp_type
_atom_site_occupancy
_atom_site_symmetry_multiplicity
_atom_site_calc_flag
_atom_site_refinement_flags
_atom_site_disorder_assembly
_atom_site_disorder_group
Zn1 Zn -0.06227(5) 0.60038(2) 0.49341(2) 0.03050(12) Uani 1 1 d . . .
Fe1 Fe 0.39904(7) 0.73840(3) 0.13227(3) 0.03845(15) Uani 1 1 d . . .
Fe2 Fe 0.84135(7) 0.79167(3) 0.85848(3) 0.03981(15) Uani 1 1 d . . .
N1 N -0.1911(4) 0.72441(17) 0.50294(17) 0.0310(6) Uani 1 1 d . . .
O1 O 0.0847(3) 0.63137(15) 0.40429(15) 0.0434(6) Uani 1 1 d . . .
O2 O 0.1802(3) 0.48056(16) 0.42185(16) 0.0487(7) Uani 1 1 d . . .
O3 O 0.1556(3) 0.64609(16) 0.59316(15) 0.0462(6) Uani 1 1 d . . .
O4 O 0.2396(3) 0.49101(15) 0.60980(15) 0.0457(6) Uani 1 1 d . . .
O5 O 0.1026(4) 0.8367(2) 0.3658(2) 0.0654(9) Uani 1 1 d . . .
H5B H 0.100(5) 0.779(3) 0.368(2) 0.050(13) Uiso 1 1 d . . .
C1 C 0.3111(6) 0.8577(2) 0.1936(3) 0.0560(11) Uani 1 1 d . . .
H1 H 0.2307 0.8497 0.2312 0.067 Uiso 1 1 calc R . .
C2 C 0.4936(6) 0.8723(3) 0.2219(3) 0.0565(11) Uani 1 1 d . . .
H2 H 0.5630 0.8756 0.2830 0.068 Uiso 1 1 calc R . .
C3 C 0.5605(6) 0.8805(3) 0.1485(3) 0.0554(11) Uani 1 1 d . . .
H3 H 0.6845 0.8909 0.1495 0.066 Uiso 1 1 calc R . .
C4 C 0.4198(6) 0.8708(2) 0.0733(3) 0.0527(11) Uani 1 1 d . . .
H4 H 0.4278 0.8742 0.0126 0.063 Uiso 1 1 calc R . .
C5 C 0.2634(5) 0.8567(2) 0.1011(3) 0.0540(11) Uani 1 1 d . . .
H5 H 0.1442 0.8484 0.0631 0.065 Uiso 1 1 calc R . .
C6 C 0.4884(5) 0.6167(2) 0.1905(2) 0.0417(9) Uani 1 1 d . . .
H6 H 0.5676 0.6223 0.2497 0.050 Uiso 1 1 calc R . .
C7 C 0.5389(5) 0.6229(2) 0.1114(3) 0.0510(11) Uani 1 1 d . . .
H7 H 0.6593 0.6343 0.1063 0.061 Uiso 1 1 calc R . .
C8 C 0.3870(6) 0.6120(2) 0.0411(3) 0.0511(10) Uani 1 1 d . . .
H8 H 0.3836 0.6142 -0.0212 0.061 Uiso 1 1 calc R . .
C9 C 0.2407(5) 0.5983(2) 0.0762(2) 0.0424(9) Uani 1 1 d . . .
H9 H 0.1183 0.5892 0.0421 0.051 Uiso 1 1 calc R . .
C10 C 0.3010(5) 0.5998(2) 0.1695(2) 0.0358(8) Uani 1 1 d . . .
C11 C 0.0041(5) 0.5965(3) 0.1975(2) 0.0542(10) Uani 1 1 d . . .
H11A H -0.0537 0.5899 0.2437 0.081 Uiso 1 1 calc R . .
H11B H -0.0491 0.5403 0.1498 0.081 Uiso 1 1 calc R . .
H11C H -0.0062 0.6630 0.1765 0.081 Uiso 1 1 calc R . .
C12 C 0.1944(4) 0.5908(2) 0.2329(2) 0.0344(8) Uani 1 1 d . . .
C13 C 0.2619(4) 0.5730(2) 0.3149(2) 0.0367(8) Uani 1 1 d . . .
H13 H 0.3796 0.5675 0.3301 0.044 Uiso 1 1 calc R . .
C14 C 0.1687(4) 0.5610(2) 0.3845(2) 0.0362(8) Uani 1 1 d . . .
C15 C 0.9614(6) 0.7164(3) 0.7777(3) 0.0725(14) Uani 1 1 d . . .
H15 H 0.9390 0.6404 0.7578 0.087 Uiso 1 1 calc R . .
C16 C 0.8753(6) 0.7893(5) 0.7355(3) 0.0809(15) Uani 1 1 d . . .
H16 H 0.7819 0.7738 0.6803 0.097 Uiso 1 1 calc R . .
C17 C 0.9448(7) 0.8900(4) 0.7847(4) 0.0822(16) Uani 1 1 d . . .
H17 H 0.9107 0.9570 0.7699 0.099 Uiso 1 1 calc R . .
C18 C 1.0762(6) 0.8755(3) 0.8580(3) 0.0701(13) Uani 1 1 d . . .
H18 H 1.1488 0.9312 0.9046 0.084 Uiso 1 1 calc R . .
C19 C 1.0848(6) 0.7689(3) 0.8535(3) 0.0646(12) Uani 1 1 d . . .
H19 H 1.1645 0.7365 0.8961 0.078 Uiso 1 1 calc R . .
C20 C 0.6677(5) 0.6810(3) 0.8896(2) 0.0440(9) Uani 1 1 d . . .
H20 H 0.6502 0.6049 0.8707 0.053 Uiso 1 1 calc R . .
C21 C 0.7886(5) 0.7361(3) 0.9668(3) 0.0512(10) Uani 1 1 d . . .
H21 H 0.8680 0.7051 1.0107 0.061 Uiso 1 1 calc R . .
C22 C 0.7762(5) 0.8439(3) 0.9699(3) 0.0571(11) Uani 1 1 d . . .
H22 H 0.8455 0.9008 1.0163 0.068 Uiso 1 1 calc R . .
C23 C 0.6479(5) 0.8554(2) 0.8939(3) 0.0489(10) Uani 1 1 d . . .
H23 H 0.6136 0.9222 0.8786 0.059 Uiso 1 1 calc R . .
C24 C 0.5760(4) 0.7534(2) 0.8422(2) 0.0388(9) Uani 1 1 d . . .
C25 C 0.3844(5) 0.8250(2) 0.7172(3) 0.0558(11) Uani 1 1 d . . .
H25A H 0.2984 0.8017 0.6617 0.084 Uiso 1 1 calc R . .
H25B H 0.4829 0.8698 0.7079 0.084 Uiso 1 1 calc R . .
H25C H 0.3345 0.8636 0.7568 0.084 Uiso 1 1 calc R . .
C26 C 0.4436(4) 0.7299(2) 0.7570(2) 0.0361(8) Uani 1 1 d . . .
C27 C 0.3829(4) 0.6309(2) 0.7179(2) 0.0399(9) Uani 1 1 d . . .
H27 H 0.4326 0.5803 0.7485 0.048 Uiso 1 1 calc R . .
C28 C 0.2511(4) 0.5882(2) 0.6348(2) 0.0373(8) Uani 1 1 d . . .
C29 C -0.1128(4) 0.8249(2) 0.5238(2) 0.0387(9) Uani 1 1 d . . .
H29 H 0.0075 0.8414 0.5325 0.046 Uiso 1 1 calc R . .
C30 C -0.2050(5) 0.9053(2) 0.5331(2) 0.0463(10) Uani 1 1 d . . .
H30 H -0.1472 0.9749 0.5449 0.056 Uiso 1 1 calc R . .
C31 C -0.3815(5) 0.8834(2) 0.5249(2) 0.0449(10) Uani 1 1 d . . .
C32 C -0.4618(5) 0.7782(3) 0.5040(3) 0.0569(11) Uani 1 1 d . . .
H32 H -0.5812 0.7593 0.4972 0.068 Uiso 1 1 calc R . .
C33 C -0.3617(5) 0.7022(2) 0.4935(3) 0.0498(10) Uani 1 1 d . . .
H33 H -0.4167 0.6320 0.4792 0.060 Uiso 1 1 calc R . .
C34 C -0.4849(7) 0.9701(3) 0.5394(3) 0.0553(12) Uani 1 1 d . . .
H34A H -0.608(5) 0.946(3) 0.539(3) 0.073(14) Uiso 1 1 d . . .
H34B H -0.424(6) 1.025(3) 0.585(3) 0.092(16) Uiso 1 1 d . . .
C35 C -0.0638(8) 0.8421(5) 0.3144(4) 0.0739(15) Uani 1 1 d . . .
H35A H -0.169(9) 0.790(5) 0.330(4) 0.21(3) Uiso 1 1 d . . .
H35B H -0.077(6) 0.911(4) 0.325(3) 0.12(2) Uiso 1 1 d . . .
H35C H -0.090(8) 0.824(4) 0.257(4) 0.14(3) Uiso 1 1 d . . .
